data_4032718
loop_
_publ_author_name
'Beaudoin, Daniel'
'Blair-Pereira, Joao-Nicolas'
'Langis-Barsetti, Sophie'
'Maris, Thierry'
'Wuest, James D.'

_publ_section_title
;
 Predictably Ordered Open Hydrogen-Bonded Networks Built from
 Indeno[1,2-b]fluorenes.
;
_journal_issue 16
_journal_name_full 'The Journal of organic chemistry'
_journal_page_first 8536
_journal_page_last 8547
_journal_paper_doi 10.1021/acs.joc.7b01333
_journal_volume 82
_journal_year 2017
_chemical_compound_source 'Synthesized by the authors. See text'
_chemical_formula_moiety 'C56 H38 N20, 8(C2 H6 O S), 2(C H Cl3)'
_chemical_formula_sum 'C74 H88 Cl6 N20 O8 S8'
_chemical_formula_weight 1854.82
_chemical_name_systematic
; 
 ? 
;
_space_group_IT_number 2
_symmetry_cell_setting triclinic
_symmetry_space_group_name_Hall '-P 1'
_symmetry_space_group_name_H-M 'P -1'
_atom_sites_solution_hydrogens geom
_atom_sites_solution_primary direct
_atom_sites_solution_secondary difmap
_audit_creation_method SHELXL-97
_cell_angle_alpha 98.184(4)
_cell_angle_beta 90.730(2)
_cell_angle_gamma 101.655(2)
_cell_formula_units_Z 1
_cell_length_a 8.1916(5)
_cell_length_b 14.7394(10)
_cell_length_c 22.3861(13)
_cell_measurement_reflns_used 9997
_cell_measurement_temperature 100
_cell_measurement_theta_max 69.27
_cell_measurement_theta_min 3.10
_cell_volume 2617.8(3)
_computing_cell_refinement 'SAINT V8.27B(Bruker AXS, 2012)'
_computing_data_collection 'APEX2  (Bruker AXS, 2012)'
_computing_data_reduction 'SAINT V8.27B(Bruker AXS, 2012)'
_computing_molecular_graphics 'SHELXTL  (Bruker AXS, 2003)'
_computing_publication_material 'UdMX (Maris, 2004)'
_computing_structure_refinement 'SHELXL97 (Sheldrick, 2008)'
_computing_structure_solution 'SHELXS97 (Sheldrick, 2008)'
_diffrn_ambient_temperature 100
_diffrn_detector_area_resol_mean 8.3
_diffrn_measured_fraction_theta_full 0.984
_diffrn_measured_fraction_theta_max 0.984
_diffrn_measurement_device_type 'Bruker Microstar'
_diffrn_measurement_method \w
_diffrn_radiation_monochromator 'Helios optics'
_diffrn_radiation_source 'Rotating Anode'
_diffrn_radiation_type CuK\a
_diffrn_radiation_wavelength 1.54178
_diffrn_reflns_av_R_equivalents 0.000
_diffrn_reflns_av_sigmaI/netI 0.0386
_diffrn_reflns_limit_h_max 9
_diffrn_reflns_limit_h_min -9
_diffrn_reflns_limit_k_max 17
_diffrn_reflns_limit_k_min -18
_diffrn_reflns_limit_l_max 27
_diffrn_reflns_limit_l_min 0
_diffrn_reflns_number 77870
_diffrn_reflns_theta_full 70.49
_diffrn_reflns_theta_max 70.49
_diffrn_reflns_theta_min 2.00
_exptl_absorpt_coefficient_mu 3.430
_exptl_absorpt_correction_T_max 0.7533
_exptl_absorpt_correction_T_min 0.5033
_exptl_absorpt_correction_type multi-scan
_exptl_absorpt_process_details 'Sadabs (Sheldrick, 2012)'
_exptl_crystal_colour Colorless
_exptl_crystal_density_diffrn 1.177
_exptl_crystal_density_method 'not measured'
_exptl_crystal_description Block
_exptl_crystal_F_000 966
_exptl_crystal_size_max 0.22
_exptl_crystal_size_mid 0.21
_exptl_crystal_size_min 0.12
_platon_squeeze_details
;
Attempts to  model disordered solvent molecules
were unsuccessful. PLATON/SQUEEZE  was used to correct
the data for the presence of the disordered solvent.
A potential solvent volume of 541.9 \%A^3^, 
20.7 % of the total unit-cell volume, was found.
231 electrons per unit cell worth of scattering were located
in the void. The reported structure is based on the 
PLATON/SQUEEZE corrected data. The actual solvent content is
unknown, so several quantities calculated like empirical formula, density, 
absorption coefficient, F(000) etc. may be incorrect.

Ref:  Sluis, P. van der & Spek, A.L. (1990). Acta Cryst. A46, 194-201.
;
_refine_diff_density_max 0.412
_refine_diff_density_min -0.376
_refine_diff_density_rms 0.095
_refine_ls_extinction_method none
_refine_ls_goodness_of_fit_ref 1.011
_refine_ls_hydrogen_treatment constr
_refine_ls_matrix_type full
_refine_ls_number_parameters 567
_refine_ls_number_reflns 9836
_refine_ls_number_restraints 348
_refine_ls_restrained_S_all 1.011
_refine_ls_R_factor_all 0.0827
_refine_ls_R_factor_gt 0.0815
_refine_ls_shift/su_max 0.001
_refine_ls_shift/su_mean 0.000
_refine_ls_structure_factor_coef Fsqd
_refine_ls_weighting_details 'calc w=1/[\s^2^(Fo^2^)+(0.1619P)^2^] where P=(Fo^2^+2Fc^2^)/3'
_refine_ls_weighting_scheme calc
_refine_ls_wR_factor_gt 0.1984
_refine_ls_wR_factor_ref 0.1992
_reflns_number_gt 8067
_reflns_number_total 9836
_reflns_threshold_expression I>2\s(I)
_cod_data_source_file jo7b01333_si_003.cif
_cod_data_source_block jw1768
_cod_depositor_comments
;
The following automatic conversions were performed:

'_symmetry_cell_setting' value 'Triclinic' changed to 'triclinic'
according to
/home/data/users/saulius/crontab/automatic-downloads/current/ACS/lib/dictionaries/cif_core.dic
dictionary named 'cif_core.dic' version 2.4.2 from 2011-04-26.

Automatic conversion script
Id: cif_fix_values 4973 2017-02-22 13:04:09Z antanas 
;
_cod_original_sg_symbol_H-M P-1
_cod_database_code 4032718

loop_
_symmetry_equiv_pos_as_xyz
'x, y, z'
'-x, -y, -z'

loop_
_atom_site_label
_atom_site_type_symbol
_atom_site_fract_x
_atom_site_fract_y
_atom_site_fract_z
_atom_site_U_iso_or_equiv
_atom_site_adp_type
_atom_site_occupancy
_atom_site_symmetry_multiplicity
_atom_site_calc_flag
_atom_site_refinement_flags
_atom_site_disorder_assembly
_atom_site_disorder_group
N1 N 0.3794(2) 0.47404(10) 0.78383(7) 0.0405(3) Uani 1 1 d U . .
N2 N 0.1870(2) 0.37309(10) 0.71129(8) 0.0467(4) Uani 1 1 d U . .
N3 N 0.1825(2) 0.53516(10) 0.73013(8) 0.0430(4) Uani 1 1 d U . .
N4 N 0.3746(2) 0.31603(11) 0.76302(9) 0.0559(5) Uani 1 1 d U . .
H4A H 0.3311 0.2598 0.7437 0.067 Uiso 1 1 calc R . .
H4B H 0.4582 0.3236 0.7896 0.067 Uiso 1 1 calc R . .
N5 N 0.0026(2) 0.43552(12) 0.65976(11) 0.0620(5) Uani 1 1 d U . .
H5A H -0.0406 0.4832 0.6527 0.074 Uiso 1 1 calc R . .
H5B H -0.0366 0.3793 0.6397 0.074 Uiso 1 1 calc R . .
N6 N 0.2220(2) 0.96027(11) 0.62634(7) 0.0411(4) Uani 1 1 d U . .
N7 N 0.1003(2) 1.06020(11) 0.57329(7) 0.0455(4) Uani 1 1 d U . .
N8 N 0.21949(19) 1.11509(9) 0.67418(6) 0.0349(3) Uani 1 1 d U . .
N9 N 0.1165(3) 0.91386(14) 0.52871(8) 0.0664(6) Uani 1 1 d U . .
H9A H 0.0703 0.9246 0.4954 0.080 Uiso 1 1 calc R . .
H9B H 0.1445 0.8596 0.5300 0.080 Uiso 1 1 calc R . .
N10 N 0.1030(3) 1.20898(11) 0.61953(8) 0.0543(5) Uani 1 1 d U . .
H10A H 0.0548 1.2196 0.5866 0.065 Uiso 1 1 calc R . .
H10B H 0.1271 1.2535 0.6509 0.065 Uiso 1 1 calc R . .
C1 C 0.35985(18) 0.94308(10) 0.96426(6) 0.0249(3) Uani 1 1 d U . .
H1 H 0.2666 0.9059 0.9406 0.030 Uiso 1 1 calc R . .
C2 C 0.51841(17) 0.96106(10) 0.94111(6) 0.0226(3) Uani 1 1 d U . .
C3 C 0.65515(17) 1.01728(10) 0.97571(6) 0.0242(3) Uani 1 1 d U . .
C4 C 0.80254(18) 1.02155(10) 0.93856(7) 0.0260(3) Uani 1 1 d U . .
C5 C 0.96916(19) 1.06908(11) 0.95143(8) 0.0315(3) Uani 1 1 d U . .
H5 H 1.0019 1.1079 0.9890 0.038 Uiso 1 1 calc R . .
C6 C 1.0834(2) 1.05748(12) 0.90767(8) 0.0358(4) Uani 1 1 d U . .
H6 H 1.1965 1.0889 0.9155 0.043 Uiso 1 1 calc R . .
C7 C 1.0371(2) 1.00088(13) 0.85232(8) 0.0377(4) Uani 1 1 d U . .
H7 H 1.1188 0.9935 0.8233 0.045 Uiso 1 1 calc R . .
C8 C 0.8717(2) 0.95506(12) 0.83919(8) 0.0347(4) Uani 1 1 d U . .
H8 H 0.8390 0.9171 0.8013 0.042 Uiso 1 1 calc R . .
C9 C 0.75611(18) 0.96637(10) 0.88283(7) 0.0266(3) Uani 1 1 d U . .
C10 C 0.56858(18) 0.92751(10) 0.87764(6) 0.0246(3) Uani 1 1 d U . .
C11 C 0.51349(19) 0.82244(10) 0.85629(7) 0.0274(3) Uani 1 1 d U . .
C12 C 0.5511(2) 0.74832(11) 0.88245(7) 0.0333(3) Uani 1 1 d U . .
H12 H 0.6200 0.7595 0.9183 0.040 Uiso 1 1 calc R . .
C13 C 0.4839(2) 0.65653(11) 0.85420(8) 0.0360(4) Uani 1 1 d U . .
H13 H 0.5081 0.6050 0.8712 0.043 Uiso 1 1 calc R . .
C14 C 0.3815(2) 0.63974(11) 0.80120(8) 0.0330(3) Uani 1 1 d U . .
C15 C 0.3475(2) 0.71565(10) 0.77550(7) 0.0313(3) Uani 1 1 d U . .
H15 H 0.2801 0.7053 0.7394 0.038 Uiso 1 1 calc R . .
C16 C 0.41331(19) 0.80564(10) 0.80336(7) 0.0270(3) Uani 1 1 d U . .
C17 C 0.3108(2) 0.54214(11) 0.77072(8) 0.0348(4) Uani 1 1 d U . .
C18 C 0.3134(2) 0.39029(12) 0.75198(9) 0.0418(4) Uani 1 1 d U . .
C19 C 0.1265(3) 0.44845(13) 0.70062(10) 0.0469(4) Uani 1 1 d U . .
C20 C 0.48753(17) 0.96770(10) 0.82881(7) 0.0245(3) Uani 1 1 d U . .
C21 C 0.39933(18) 0.89653(10) 0.78587(6) 0.0251(3) Uani 1 1 d U . .
C22 C 0.32040(19) 0.91564(10) 0.73472(7) 0.0284(3) Uani 1 1 d U . .
H22 H 0.2608 0.8665 0.7056 0.034 Uiso 1 1 calc R . .
C23 C 0.33193(19) 1.00913(11) 0.72779(7) 0.0281(3) Uani 1 1 d U . .
C24 C 0.41662(19) 1.08066(10) 0.77138(7) 0.0297(3) Uani 1 1 d U . .
H24 H 0.4198 1.1441 0.7668 0.036 Uiso 1 1 calc R . .
C25 C 0.49696(19) 1.06034(10) 0.82176(7) 0.0278(3) Uani 1 1 d U . .
H25 H 0.5572 1.1094 0.8508 0.033 Uiso 1 1 calc R . .
C26 C 0.2515(2) 1.03010(11) 0.67251(7) 0.0305(3) Uani 1 1 d U . .
C27 C 0.1389(2) 1.12655(12) 0.62194(8) 0.0399(4) Uani 1 1 d U . .
C28 C 0.1440(3) 0.97936(14) 0.57682(8) 0.0462(4) Uani 1 1 d U . .
Cl1 Cl 0.25110(14) 1.04125(9) 0.32489(4) 0.1110(3) Uani 1 1 d . . .
Cl2 Cl 0.3243(3) 1.10287(11) 0.45226(6) 0.1524(6) Uani 1 1 d U . .
Cl31 Cl 0.4534(3) 1.22729(14) 0.36941(12) 0.1910(8) Uani 1 1 d . . .
C29 C 0.3986(8) 1.1036(4) 0.3829(2) 0.1298(16) Uani 1 1 d U . .
H29 H 0.5010 1.0762 0.3807 0.156 Uiso 1 1 calc R . .
S1 S 0.85724(7) 0.30271(4) 0.80089(3) 0.05629(19) Uani 1 1 d U . .
O1 O 0.68531(19) 0.29362(12) 0.82365(7) 0.0573(4) Uani 1 1 d U . .
C30 C 0.9847(6) 0.2963(4) 0.8658(2) 0.1157(14) Uani 1 1 d . . .
H30A H 1.0721 0.3532 0.8742 0.174 Uiso 1 1 calc R . .
H30B H 1.0362 0.2415 0.8577 0.174 Uiso 1 1 calc R . .
H30C H 0.9150 0.2906 0.9009 0.174 Uiso 1 1 calc R . .
C31 C 0.8782(5) 0.1914(3) 0.7660(2) 0.1044(12) Uani 1 1 d . . .
H31A H 0.8361 0.1448 0.7922 0.157 Uiso 1 1 calc R . .
H31B H 0.9961 0.1918 0.7588 0.157 Uiso 1 1 calc R . .
H31C H 0.8139 0.1754 0.7273 0.157 Uiso 1 1 calc R . .
S2 S 0.62426(12) 0.71045(7) 1.06295(4) 0.0645(2) Uani 0.75 1 d PU A 1
O2 O 0.7420(4) 0.7150(3) 1.01129(15) 0.0886(8) Uani 0.75 1 d PU A 1
C32 C 0.5266(6) 0.5916(3) 1.07312(19) 0.1036(12) Uani 1 1 d U A 1
H32A H 0.4687 0.5584 1.0353 0.155 Uiso 1 1 calc R A 1
H32B H 0.4461 0.5937 1.1050 0.155 Uiso 1 1 calc R A 1
H32C H 0.6123 0.5588 1.0845 0.155 Uiso 1 1 calc R A 1
C33 C 0.4416(6) 0.7469(4) 1.0390(2) 0.0612(10) Uani 0.75 1 d PU A 1
H33A H 0.4695 0.8137 1.0354 0.092 Uiso 1 1 calc R A 1
H33B H 0.3558 0.7363 1.0688 0.092 Uiso 1 1 calc R A 1
H33C H 0.3994 0.7107 0.9998 0.092 Uiso 1 1 calc R A 1
S2B S 0.5512(6) 0.6384(3) 1.02301(18) 0.0976(10) Uani 0.25 1 d PU B 2
O2B O 0.6976(13) 0.6498(9) 0.9989(4) 0.083(2) Uani 0.25 1 d PU B 2
C32B C 0.516(2) 0.7479(11) 1.0506(8) 0.071(4) Uani 0.25 1 d PU B 2
S4 S -0.29059(14) 0.59817(8) 0.70628(6) 0.0826(3) Uani 0.75 1 d PU C 1
O4 O -0.2060(4) 0.56840(19) 0.64825(13) 0.1008(7) Uani 1 1 d U C 1
C34 C -0.2378(6) 0.5339(4) 0.7605(3) 0.1235(15) Uani 1 1 d . C 1
H34A H -0.3389 0.4936 0.7723 0.185 Uiso 1 1 calc R C 1
H34B H -0.1841 0.5768 0.7959 0.185 Uiso 1 1 calc R C 1
H34C H -0.1607 0.4950 0.7436 0.185 Uiso 1 1 calc R C 1
C35 C -0.1549(7) 0.7097(4) 0.7391(2) 0.1248(15) Uani 1 1 d . C 1
H35A H -0.0714 0.6978 0.7670 0.187 Uiso 1 1 calc R C 1
H35B H -0.2224 0.7504 0.7609 0.187 Uiso 1 1 calc R C 1
H35C H -0.0987 0.7405 0.7067 0.187 Uiso 1 1 calc R C 1
S4B S -0.2097(7) 0.6586(4) 0.6552(3) 0.1236(14) Uani 0.25 1 d PU D 2
S5 S 0.0263(3) 0.64844(13) 0.51228(9) 0.1687(7) Uani 1 1 d U E 1
O5 O 0.0822(6) 0.7171(3) 0.4723(2) 0.1561(15) Uani 1 1 d U E 1
C36 C 0.1360(14) 0.7034(7) 0.5899(4) 0.218(4) Uani 1 1 d . E 1
H36A H 0.2561 0.7055 0.5877 0.327 Uiso 1 1 calc R E 1
H36B H 0.0906 0.6654 0.6208 0.327 Uiso 1 1 calc R E 1
H36C H 0.1169 0.7671 0.6007 0.327 Uiso 1 1 calc R E 1
C37 C -0.1816(19) 0.6441(10) 0.5083(6) 0.271(5) Uani 1 1 d U E 1
H37A H -0.2068 0.6991 0.5336 0.407 Uiso 1 1 calc R E 1
H37B H -0.2406 0.5871 0.5227 0.407 Uiso 1 1 calc R E 1
H37C H -0.2178 0.6435 0.4663 0.407 Uiso 1 1 calc R E 1

loop_
_atom_site_aniso_label
_atom_site_aniso_U_11
_atom_site_aniso_U_22
_atom_site_aniso_U_33
_atom_site_aniso_U_23
_atom_site_aniso_U_13
_atom_site_aniso_U_12
N1 0.0463(8) 0.0231(7) 0.0511(9) 0.0038(6) -0.0050(7) 0.0063(6)
N2 0.0479(9) 0.0232(7) 0.0668(10) 0.0066(7) -0.0169(8) 0.0035(6)
N3 0.0426(8) 0.0261(7) 0.0589(9) 0.0052(6) -0.0089(7) 0.0052(6)
N4 0.0635(11) 0.0224(7) 0.0802(12) -0.0017(7) -0.0274(9) 0.0135(7)
N5 0.0610(11) 0.0287(8) 0.0918(14) -0.0001(8) -0.0329(10) 0.0067(7)
N6 0.0568(9) 0.0361(8) 0.0324(7) 0.0045(6) -0.0095(6) 0.0152(7)
N7 0.0679(10) 0.0338(8) 0.0341(7) 0.0036(6) -0.0172(7) 0.0110(7)
N8 0.0458(8) 0.0254(7) 0.0341(7) 0.0040(5) -0.0136(6) 0.0098(6)
N9 0.1049(16) 0.0509(11) 0.0460(10) -0.0109(8) -0.0252(10) 0.0368(11)
N10 0.0778(12) 0.0309(8) 0.0526(9) 0.0009(7) -0.0329(9) 0.0137(8)
C1 0.0230(7) 0.0240(7) 0.0254(7) 0.0010(5) -0.0031(5) 0.0014(5)
C2 0.0235(7) 0.0209(7) 0.0240(6) 0.0042(5) -0.0020(5) 0.0055(5)
C3 0.0227(7) 0.0216(7) 0.0288(7) 0.0046(5) 0.0002(5) 0.0052(5)
C4 0.0252(7) 0.0228(7) 0.0297(7) 0.0058(5) -0.0003(5) 0.0031(5)
C5 0.0265(7) 0.0296(8) 0.0379(8) 0.0062(6) -0.0001(6) 0.0042(6)
C6 0.0258(7) 0.0392(9) 0.0454(9) 0.0147(7) 0.0011(6) 0.0073(6)
C7 0.0350(8) 0.0383(9) 0.0451(9) 0.0136(7) 0.0108(7) 0.0137(7)
C8 0.0372(8) 0.0353(8) 0.0353(8) 0.0065(7) 0.0076(6) 0.0145(7)
C9 0.0270(7) 0.0222(7) 0.0303(7) 0.0048(5) -0.0027(5) 0.0041(5)
C10 0.0278(7) 0.0192(7) 0.0268(7) 0.0056(5) -0.0010(5) 0.0037(5)
C11 0.0335(7) 0.0187(7) 0.0305(7) 0.0034(5) 0.0023(6) 0.0066(6)
C12 0.0411(9) 0.0269(8) 0.0334(8) 0.0066(6) -0.0017(6) 0.0096(6)
C13 0.0450(9) 0.0228(7) 0.0418(9) 0.0075(6) 0.0006(7) 0.0090(6)
C14 0.0419(9) 0.0191(7) 0.0393(8) 0.0058(6) 0.0012(7) 0.0086(6)
C15 0.0383(8) 0.0187(7) 0.0355(8) 0.0027(6) -0.0010(6) 0.0035(6)
C16 0.0325(7) 0.0166(7) 0.0309(7) 0.0035(5) 0.0015(6) 0.0026(5)
C17 0.0362(8) 0.0243(8) 0.0412(8) -0.0008(6) -0.0036(7) 0.0042(6)
C18 0.0435(9) 0.0222(8) 0.0585(11) 0.0050(7) -0.0061(8) 0.0049(7)
C19 0.0465(10) 0.0303(9) 0.0639(12) 0.0053(8) -0.0129(9) 0.0097(7)
C20 0.0226(7) 0.0209(7) 0.0293(7) 0.0053(5) 0.0004(5) 0.0018(5)
C21 0.0298(7) 0.0193(7) 0.0260(7) 0.0022(5) -0.0023(5) 0.0055(5)
C22 0.0332(8) 0.0229(7) 0.0269(7) 0.0017(6) -0.0037(6) 0.0023(6)
C23 0.0314(7) 0.0259(7) 0.0271(7) 0.0045(6) -0.0031(6) 0.0055(6)
C24 0.0321(8) 0.0215(7) 0.0334(8) 0.0038(6) -0.0030(6) 0.0010(6)
C25 0.0317(7) 0.0198(7) 0.0303(7) 0.0050(5) -0.0042(6) 0.0010(6)
C26 0.0404(8) 0.0232(7) 0.0264(7) 0.0024(6) -0.0082(6) 0.0048(6)
C27 0.0554(10) 0.0280(8) 0.0344(8) 0.0035(6) -0.0151(7) 0.0061(7)
C28 0.0637(12) 0.0392(10) 0.0367(9) 0.0017(7) -0.0100(8) 0.0164(9)
Cl1 0.1152(7) 0.1351(9) 0.0837(6) 0.0141(5) 0.0128(5) 0.0290(6)
Cl2 0.2149(16) 0.1271(10) 0.1061(8) 0.0097(7) 0.0366(9) 0.0171(10)
Cl31 0.1848(16) 0.1395(13) 0.259(2) 0.0558(14) 0.0506(16) 0.0376(12)
C29 0.140(4) 0.136(4) 0.120(3) 0.007(3) 0.028(3) 0.053(3)
S1 0.0455(3) 0.0483(3) 0.0766(4) 0.0166(3) 0.0041(2) 0.0080(2)
O1 0.0456(8) 0.0645(10) 0.0622(9) 0.0084(7) 0.0001(7) 0.0131(7)
C30 0.114(3) 0.145(4) 0.101(3) 0.012(3) -0.001(2) 0.060(3)
C31 0.080(2) 0.078(2) 0.139(3) -0.006(2) 0.025(2) -0.0073(16)
S2 0.0722(5) 0.0754(6) 0.0509(4) 0.0179(4) -0.0035(3) 0.0211(4)
O2 0.0798(19) 0.106(3) 0.0808(19) 0.0201(19) -0.0010(15) 0.0168(18)
C32 0.140(3) 0.073(2) 0.097(2) -0.0042(18) 0.003(2) 0.033(2)
C33 0.063(3) 0.061(2) 0.062(2) 0.0073(16) -0.0002(19) 0.020(2)
S2B 0.119(3) 0.094(2) 0.088(2) 0.0241(18) 0.024(2) 0.033(2)
O2B 0.083(5) 0.089(6) 0.079(5) 0.033(5) -0.011(4) 0.008(5)
C32B 0.074(9) 0.055(6) 0.078(8) 0.001(6) 0.015(7) 0.003(7)
S4 0.0757(6) 0.0746(6) 0.1080(8) 0.0186(5) 0.0118(5) 0.0359(5)
O4 0.1040(17) 0.0943(17) 0.1119(18) 0.0193(14) -0.0021(14) 0.0364(13)
C34 0.091(3) 0.135(4) 0.156(4) 0.036(3) 0.025(3) 0.038(3)
C35 0.136(4) 0.117(3) 0.119(3) 0.004(3) 0.017(3) 0.029(3)
S4B 0.109(3) 0.111(3) 0.159(4) 0.021(3) 0.004(3) 0.042(2)
S5 0.2111(19) 0.1315(12) 0.1683(15) 0.0616(11) -0.0135(13) 0.0202(11)
O5 0.211(4) 0.095(2) 0.159(3) 0.017(2) -0.057(3) 0.031(2)
C36 0.264(11) 0.221(9) 0.160(7) 0.078(6) -0.005(7) -0.006(8)
C37 0.302(12) 0.262(11) 0.289(11) 0.051(9) -0.007(10) 0.143(9)

loop_
_atom_type_symbol
_atom_type_description
_atom_type_scat_dispersion_real
_atom_type_scat_dispersion_imag
_atom_type_scat_source
C C 0.0181 0.0091 'International Tables Vol C Tables 4.2.6.8 and 6.1.1.4'
H H 0.0000 0.0000 'International Tables Vol C Tables 4.2.6.8 and 6.1.1.4'
N N 0.0311 0.0180 'International Tables Vol C Tables 4.2.6.8 and 6.1.1.4'
O O 0.0492 0.0322 'International Tables Vol C Tables 4.2.6.8 and 6.1.1.4'
S S 0.3331 0.5567 'International Tables Vol C Tables 4.2.6.8 and 6.1.1.4'
Cl Cl 0.3639 0.7018 'International Tables Vol C Tables 4.2.6.8 and 6.1.1.4'

loop_
_geom_angle_atom_site_label_1
_geom_angle_atom_site_label_2
_geom_angle_atom_site_label_3
_geom_angle_site_symmetry_1
_geom_angle_site_symmetry_3
_geom_angle
_geom_angle_publ_flag
C17 N1 C18 . . 113.99(16) y
C18 N2 C19 . . 115.75(16) y
C19 N3 C17 . . 114.08(15) y
C18 N4 H4A . . 120.0 ?
C18 N4 H4B . . 120.0 ?
H4A N4 H4B . . 120.0 ?
C19 N5 H5A . . 120.0 ?
C19 N5 H5B . . 120.0 ?
H5A N5 H5B . . 120.0 ?
C26 N6 C28 . . 114.66(15) y
C28 N7 C27 . . 116.45(15) y
C26 N8 C27 . . 113.14(14) y
C28 N9 H9A . . 120.0 ?
C28 N9 H9B . . 120.0 ?
H9A N9 H9B . . 120.0 ?
C27 N10 H10A . . 120.0 ?
C27 N10 H10B . . 120.0 ?
H10A N10 H10B . . 120.0 ?
C2 C1 C3 . 2_677 116.67(13) y
C2 C1 H1 . . 121.7 ?
C3 C1 H1 2_677 . 121.7 ?
C1 C2 C3 . . 121.57(13) y
C1 C2 C10 . . 127.34(13) y
C3 C2 C10 . . 111.07(12) y
C2 C3 C1 . 2_677 121.75(14) y
C2 C3 C4 . . 107.96(12) y
C1 C3 C4 2_677 . 130.26(13) y
C9 C4 C5 . . 120.32(14) y
C9 C4 C3 . . 108.82(13) y
C5 C4 C3 . . 130.85(14) y
C6 C5 C4 . . 117.88(15) y
C6 C5 H5 . . 121.1 ?
C4 C5 H5 . . 121.1 ?
C5 C6 C7 . . 121.64(16) y
C5 C6 H6 . . 119.2 ?
C7 C6 H6 . . 119.2 ?
C6 C7 C8 . . 120.50(16) y
C6 C7 H7 . . 119.8 ?
C8 C7 H7 . . 119.8 ?
C9 C8 C7 . . 118.24(16) y
C9 C8 H8 . . 120.9 ?
C7 C8 H8 . . 120.9 ?
C8 C9 C4 . . 121.41(14) y
C8 C9 C10 . . 127.58(14) y
C4 C9 C10 . . 110.96(13) y
C20 C10 C9 . . 110.54(11) y
C20 C10 C2 . . 113.04(12) y
C9 C10 C2 . . 100.91(11) y
C20 C10 C11 . . 101.43(11) y
C9 C10 C11 . . 116.23(12) y
C2 C10 C11 . . 115.15(12) y
C12 C11 C16 . . 120.73(14) y
C12 C11 C10 . . 128.64(14) y
C16 C11 C10 . . 110.63(12) y
C11 C12 C13 . . 118.02(15) y
C11 C12 H12 . . 121.0 ?
C13 C12 H12 . . 121.0 ?
C14 C13 C12 . . 121.15(15) y
C14 C13 H13 . . 119.4 ?
C12 C13 H13 . . 119.4 ?
C15 C14 C13 . . 119.57(15) y
C15 C14 C17 . . 119.11(15) y
C13 C14 C17 . . 121.31(14) y
C16 C15 C14 . . 119.17(15) y
C16 C15 H15 . . 120.4 ?
C14 C15 H15 . . 120.4 ?
C15 C16 C11 . . 121.35(14) y
C15 C16 C21 . . 130.25(14) y
C11 C16 C21 . . 108.39(12) y
N1 C17 N3 . . 126.96(15) y
N1 C17 C14 . . 118.42(15) y
N3 C17 C14 . . 114.59(14) y
N2 C18 N1 . . 125.50(16) y
N2 C18 N4 . . 116.36(16) y
N1 C18 N4 . . 118.09(17) y
N5 C19 N3 . . 118.08(17) y
N5 C19 N2 . . 118.24(17) y
N3 C19 N2 . . 123.66(17) y
C25 C20 C21 . . 119.85(13) y
C25 C20 C10 . . 129.20(13) y
C21 C20 C10 . . 110.90(12) y
C20 C21 C22 . . 121.82(13) y
C20 C21 C16 . . 108.64(12) y
C22 C21 C16 . . 129.49(13) y
C23 C22 C21 . . 117.87(13) y
C23 C22 H22 . . 121.1 ?
C21 C22 H22 . . 121.1 ?
C24 C23 C22 . . 120.54(14) y
C24 C23 C26 . . 121.26(14) y
C22 C23 C26 . . 118.20(13) y
C23 C24 C25 . . 120.83(14) y
C23 C24 H24 . . 119.6 ?
C25 C24 H24 . . 119.6 ?
C20 C25 C24 . . 119.06(13) y
C20 C25 H25 . . 120.5 ?
C24 C25 H25 . . 120.5 ?
N8 C26 N6 . . 127.32(14) y
N8 C26 C23 . . 117.42(13) y
N6 C26 C23 . . 115.26(13) y
N10 C27 N7 . . 118.41(16) y
N10 C27 N8 . . 117.27(15) y
N7 C27 N8 . . 124.28(15) y
N7 C28 N9 . . 118.41(17) y
N7 C28 N6 . . 124.07(17) y
N9 C28 N6 . . 117.47(17) y
CL2 C29 CL1 . . 113.2(4) y
CL2 C29 CL31 . . 107.8(3) y
CL1 C29 CL31 . . 107.6(3) y
CL2 C29 H29 . . 109.4 ?
CL1 C29 H29 . . 109.4 ?
CL31 C29 H29 . . 109.4 ?
O1 S1 C31 . . 107.63(14) y
O1 S1 C30 . . 104.24(18) y
C31 S1 C30 . . 92.1(2) y
S1 C30 H30A . . 109.5 ?
S1 C30 H30B . . 109.5 ?
H30A C30 H30B . . 109.5 ?
S1 C30 H30C . . 109.5 ?
H30A C30 H30C . . 109.5 ?
H30B C30 H30C . . 109.5 ?
S1 C31 H31A . . 109.5 ?
S1 C31 H31B . . 109.5 ?
H31A C31 H31B . . 109.5 ?
S1 C31 H31C . . 109.5 ?
H31A C31 H31C . . 109.5 ?
H31B C31 H31C . . 109.5 ?
O2 S2 C33 . . 107.1(2) y
O2 S2 C32 . . 113.6(2) y
C33 S2 C32 . . 98.1(2) y
O2B S2B C32B . . 107.8(8) y
O4 S4 C34 . . 107.29(19) y
O4 S4 C35 . . 103.9(2) y
C34 S4 C35 . . 95.8(3) y
O5 S5 C37 . . 100.0(5) y
O5 S5 C36 . . 105.0(3) y
C37 S5 C36 . . 114.9(6) y

loop_
_geom_bond_atom_site_label_1
_geom_bond_atom_site_label_2
_geom_bond_site_symmetry_2
_geom_bond_distance
_geom_bond_publ_flag
N1 C17 . 1.310(2) y
N1 C18 . 1.340(2) y
N2 C18 . 1.330(2) y
N2 C19 . 1.353(2) y
N3 C19 . 1.340(3) y
N3 C17 . 1.359(2) y
N4 C18 . 1.344(2) y
N4 H4a . 0.8800 ?
N4 H4b . 0.8800 ?
N5 C19 . 1.324(3) y
N5 H5a . 0.8800 ?
N5 H5b . 0.8800 ?
N6 C26 . 1.333(2) y
N6 C28 . 1.364(2) y
N7 C28 . 1.324(3) y
N7 C27 . 1.344(2) y
N8 C26 . 1.326(2) y
N8 C27 . 1.383(2) y
N9 C28 . 1.324(3) y
N9 H9a . 0.8800 ?
N9 H9b . 0.8800 ?
N10 C27 . 1.315(2) y
N10 H10a . 0.8800 ?
N10 H10b . 0.8800 ?
C1 C2 . 1.394(2) y
C1 C3 2_677 1.404(2) y
C1 H1 . 0.9500 ?
C2 C3 . 1.401(2) y
C2 C10 . 1.5262(19) y
C3 C1 2_677 1.404(2) y
C3 C4 . 1.471(2) y
C4 C9 . 1.392(2) y
C4 C5 . 1.408(2) y
C5 C6 . 1.380(2) y
C5 H5 . 0.9500 ?
C6 C7 . 1.393(3) y
C6 H6 . 0.9500 ?
C7 C8 . 1.393(3) y
C7 H7 . 0.9500 ?
C8 C9 . 1.385(2) y
C8 H8 . 0.9500 ?
C9 C10 . 1.524(2) y
C10 C20 . 1.5202(19) y
C10 C11 . 1.527(2) y
C11 C12 . 1.395(2) y
C11 C16 . 1.396(2) y
C12 C13 . 1.407(2) y
C12 H12 . 0.9500 ?
C13 C14 . 1.407(2) y
C13 H13 . 0.9500 ?
C14 C15 . 1.402(2) y
C14 C17 . 1.498(2) y
C15 C16 . 1.380(2) y
C15 H15 . 0.9500 ?
C16 C21 . 1.474(2) y
C20 C25 . 1.384(2) y
C20 C21 . 1.391(2) y
C21 C22 . 1.398(2) y
C22 C23 . 1.393(2) y
C22 H22 . 0.9500 ?
C23 C24 . 1.393(2) y
C23 C26 . 1.494(2) y
C24 C25 . 1.397(2) y
C24 H24 . 0.9500 ?
C25 H25 . 0.9500 ?
Cl1 C29 . 1.778(7) y
Cl2 C29 . 1.676(5) y
Cl31 C29 . 1.857(6) y
C29 H29 . 1.0000 ?
S1 O1 . 1.4909(16) y
S1 C31 . 1.757(4) y
S1 C30 . 1.804(4) y
C30 H30a . 0.9800 ?
C30 H30b . 0.9800 ?
C30 H30c . 0.9800 ?
C31 H31a . 0.9800 ?
C31 H31b . 0.9800 ?
C31 H31c . 0.9800 ?
S2 O2 . 1.516(3) y
S2 C33 . 1.789(5) y
S2 C32 . 1.819(4) y
C32 H32a . 0.9800 ?
C32 H32b . 0.9800 ?
C32 H32c . 0.9800 ?
C33 H33a . 0.9800 ?
C33 H33b . 0.9800 ?
C33 H33c . 0.9800 ?
S2b O2b . 1.311(11) y
S2b C32b . 1.725(16) y
S4 O4 . 1.531(3) y
S4 C34 . 1.742(5) y
S4 C35 . 1.837(6) y
C34 H34a . 0.9800 ?
C34 H34b . 0.9800 ?
C34 H34c . 0.9800 ?
C35 H35a . 0.9800 ?
C35 H35b . 0.9800 ?
C35 H35c . 0.9800 ?
S5 O5 . 1.454(5) y
S5 C37 . 1.692(14) y
S5 C36 . 1.937(10) y
C36 H36a . 0.9800 ?
C36 H36b . 0.9800 ?
C36 H36c . 0.9800 ?
C37 H37a . 0.9800 ?
C37 H37b . 0.9800 ?
C37 H37c . 0.9800 ?

loop_
_geom_hbond_atom_site_label_D
_geom_hbond_atom_site_label_H
_geom_hbond_atom_site_label_A
_geom_hbond_distance_DH
_geom_hbond_distance_HA
_geom_hbond_distance_DA
_geom_hbond_angle_DHA
_geom_hbond_site_symmetry_A
_geom_hbond_publ_flag
N4 H4A N8 0.88 2.46 3.329(2) 170.3 1_545 y
N4 H4B O1 0.88 2.15 2.968(2) 154 . y
N5 H5A O4 0.88 2.04 2.882(3) 161.1 . y
N9 H9A N7 0.88 2.13 2.989(2) 165 2_576 y
N9 H9B O5 0.88 2.26 2.951(4) 134.9 . y
N10 H10A O5 0.88 2.15 2.991(4) 160.7 2_576 y
N10 H10B N2 0.88 2.03 2.902(2) 169.1 1_565 y

loop_
_platon_squeeze_void_nr
_platon_squeeze_void_average_x
_platon_squeeze_void_average_y
_platon_squeeze_void_average_z
_platon_squeeze_void_volume
_platon_squeeze_void_count_electrons
1 0.000 0.500 0.000 234.0 111.2
2 0.500 0.500 0.500 306.9 119.5
